data_7019624
loop_
_publ_author_name
'Zhang, Bin'
'Zhang, Yan'
'Zhu, Daoben'

_publ_section_title
;
 [(C(2)H(5))(3)NH](2)Cu(2)(C(2)O(4))(3): a three-dimensional metal-oxalato
 framework showing structurally related dielectric and magnetic
 transitions at around 165 K.
;
_journal_issue 28
_journal_name_full 'Dalton transactions (Cambridge, England : 2003)'
_journal_page_first 8509
_journal_page_last 8511
_journal_paper_doi 10.1039/c2dt30818e
_journal_volume 41
_journal_year 2012
_chemical_formula_sum 'C18 H32 Cu2 N2 O12'
_chemical_formula_weight 595.54
_chemical_name_systematic
;
?
;
_space_group_IT_number 14
_symmetry_cell_setting monoclinic
_symmetry_space_group_name_Hall '-P 2ybc'
_symmetry_space_group_name_H-M 'P 1 21/c 1'
_atom_sites_solution_hydrogens geom
_atom_sites_solution_primary direct
_atom_sites_solution_secondary difmap
_audit_creation_method SHELXL-97
_cell_angle_alpha 90.00
_cell_angle_beta 107.5780(10)
_cell_angle_gamma 90.00
_cell_formula_units_Z 4
_cell_length_a 8.69870(10)
_cell_length_b 34.1408(4)
_cell_length_c 8.60810(10)
_cell_measurement_reflns_used 34980
_cell_measurement_temperature 135(2)
_cell_measurement_theta_max 27.485
_cell_measurement_theta_min 3.395
_cell_volume 2437.07(5)
_computing_cell_refinement 'HKL Scalepack (Otwinowski & Minor 1997)'
_computing_data_collection 'Collect (Nonius BV, 1997-2000)'
_computing_data_reduction 'HKL Denzo and Scalepack (Otwinowski & Minor 1997)'
_computing_structure_refinement 'SHELXL-97 (Sheldrick, 1997)'
_computing_structure_solution 'SHELXS-97 (Sheldrick, 1990)'
_diffrn_ambient_temperature 135(2)
_diffrn_measured_fraction_theta_full 0.982
_diffrn_measured_fraction_theta_max 0.982
_diffrn_measurement_device_type KappaCCD
_diffrn_measurement_method CCD
_diffrn_radiation_monochromator graphite
_diffrn_radiation_source 'fine-focus sealed tube'
_diffrn_radiation_type MoK\a
_diffrn_radiation_wavelength 0.71073
_diffrn_reflns_av_R_equivalents 0.0368
_diffrn_reflns_av_sigmaI/netI 0.0268
_diffrn_reflns_limit_h_max 11
_diffrn_reflns_limit_h_min -11
_diffrn_reflns_limit_k_max 44
_diffrn_reflns_limit_k_min -44
_diffrn_reflns_limit_l_max 11
_diffrn_reflns_limit_l_min -11
_diffrn_reflns_number 27882
_diffrn_reflns_theta_full 27.54
_diffrn_reflns_theta_max 27.54
_diffrn_reflns_theta_min 3.42
_exptl_absorpt_coefficient_mu 1.808
_exptl_absorpt_correction_T_max 0.680
_exptl_absorpt_correction_T_min 0.584
_exptl_absorpt_correction_type multi-scan
_exptl_absorpt_process_details
;
multi-scan from symmetry-related measurements
Sortav (Blessing 1995)
;
_exptl_crystal_colour blue
_exptl_crystal_density_diffrn 1.623
_exptl_crystal_density_method 'not measured'
_exptl_crystal_description diamondiod
_exptl_crystal_F_000 1232
_exptl_crystal_size_max 0.48
_exptl_crystal_size_mid 0.35
_exptl_crystal_size_min 0.22
_refine_diff_density_max 0.815
_refine_diff_density_min -0.373
_refine_diff_density_rms 0.065
_refine_ls_extinction_coef 0.0026(4)
_refine_ls_extinction_expression Fc^*^=kFc[1+0.001xFc^2^\l^3^/sin(2\q)]^-1/4^
_refine_ls_extinction_method SHELXL
_refine_ls_goodness_of_fit_ref 1.101
_refine_ls_hydrogen_treatment constr
_refine_ls_matrix_type full
_refine_ls_number_parameters 319
_refine_ls_number_reflns 5518
_refine_ls_number_restraints 0
_refine_ls_restrained_S_all 1.101
_refine_ls_R_factor_all 0.0371
_refine_ls_R_factor_gt 0.0308
_refine_ls_shift/su_max 0.001
_refine_ls_shift/su_mean 0.000
_refine_ls_structure_factor_coef Fsqd
_refine_ls_weighting_details 'calc w=1/[\s^2^(Fo^2^)+(0.0329P)^2^+2.1556P] where P=(Fo^2^+2Fc^2^)/3'
_refine_ls_weighting_scheme calc
_refine_ls_wR_factor_gt 0.0802
_refine_ls_wR_factor_ref 0.0823
_reflns_number_gt 4832
_reflns_number_total 5518
_reflns_threshold_expression >2sigma(I)
_cod_data_source_file c2dt30818e.txt
_cod_data_source_block 135K
_cod_original_sg_symbol_H-M P2(1)/c
_cod_database_code 7019624

loop_
_symmetry_equiv_pos_as_xyz
'x, y, z'
'-x, y+1/2, -z+1/2'
'-x, -y, -z'
'x, -y-1/2, z-1/2'

loop_
_atom_site_label
_atom_site_type_symbol
_atom_site_fract_x
_atom_site_fract_y
_atom_site_fract_z
_atom_site_U_iso_or_equiv
_atom_site_adp_type
_atom_site_occupancy
_atom_site_symmetry_multiplicity
_atom_site_calc_flag
_atom_site_refinement_flags
_atom_site_disorder_assembly
_atom_site_disorder_group
Cu1 Cu 0.74864(3) 0.203472(7) 0.48079(3) 0.01719(9) Uani 1 1 d . . .
Cu2 Cu 0.73785(3) 0.045530(7) 0.49830(3) 0.01667(9) Uani 1 1 d . . .
O1 O 0.89567(17) 0.15350(4) 0.61059(17) 0.0193(3) Uani 1 1 d . . .
O2 O 0.84818(17) 0.08995(4) 0.62829(16) 0.0196(3) Uani 1 1 d . . .
O3 O 0.62075(18) 0.16010(4) 0.35884(17) 0.0224(3) Uani 1 1 d . . .
O4 O 0.61147(18) 0.09516(4) 0.33753(17) 0.0222(3) Uani 1 1 d . . .
O5 O 0.62359(18) 0.20581(4) 0.64185(17) 0.0211(3) Uani 1 1 d . . .
O6 O 0.58664(19) 0.24810(5) 0.82434(19) 0.0263(3) Uani 1 1 d . . .
O7 O 0.87410(18) 0.24625(4) 0.61530(18) 0.0222(3) Uani 1 1 d . . .
O8 O 0.85791(18) 0.28752(4) 0.80976(17) 0.0223(3) Uani 1 1 d . . .
O9 O 0.90589(17) 0.04080(4) 0.38507(17) 0.0196(3) Uani 1 1 d . . .
O10 O 1.08851(19) 0.00016(4) 0.34265(18) 0.0242(3) Uani 1 1 d . . .
O11 O 0.56971(18) 0.04222(4) 0.61269(17) 0.0203(3) Uani 1 1 d . . .
O12 O 0.37848(18) 0.00003(4) 0.62778(17) 0.0213(3) Uani 1 1 d . . .
C1 C 0.8178(2) 0.12323(6) 0.5622(2) 0.0159(4) Uani 1 1 d . . .
C2 C 0.6695(2) 0.12595(6) 0.4053(2) 0.0173(4) Uani 1 1 d . . .
C3 C 0.8104(2) 0.25863(6) 0.7193(2) 0.0180(4) Uani 1 1 d . . .
C4 C 0.6600(2) 0.23616(6) 0.7323(2) 0.0186(4) Uani 1 1 d . . .
C5 C 0.9999(2) 0.01136(6) 0.4211(2) 0.0175(4) Uani 1 1 d . . .
C6 C 0.4849(2) 0.01226(6) 0.5695(2) 0.0174(4) Uani 1 1 d . . .
N1 N 0.8972(2) 0.08001(5) 0.0983(2) 0.0255(4) Uani 1 1 d . . .
H1 H 0.9125 0.0671 0.1970 0.031 Uiso 1 1 calc R . .
C7 C 0.9018(3) 0.12313(7) 0.1360(3) 0.0316(5) Uani 1 1 d . . .
H7A H 1.0012 0.1288 0.2259 0.038 Uiso 1 1 calc R . .
H7B H 0.8087 0.1296 0.1748 0.038 Uiso 1 1 calc R . .
C8 C 0.8976(4) 0.14930(7) -0.0067(3) 0.0366(6) Uani 1 1 d . . .
H8A H 0.8914 0.1767 0.0244 0.055 Uiso 1 1 calc R . .
H8B H 0.8029 0.1429 -0.0988 0.055 Uiso 1 1 calc R . .
H8C H 0.9956 0.1453 -0.0382 0.055 Uiso 1 1 calc R . .
C9 C 1.0301(3) 0.06663(7) 0.0337(3) 0.0317(5) Uani 1 1 d . . .
H9A H 1.0139 0.0783 -0.0753 0.038 Uiso 1 1 calc R . .
H9B H 1.0239 0.0378 0.0205 0.038 Uiso 1 1 calc R . .
C10 C 1.1955(3) 0.07746(8) 0.1422(4) 0.0449(7) Uani 1 1 d . . .
H10A H 1.2766 0.0695 0.0903 0.067 Uiso 1 1 calc R . .
H10B H 1.2164 0.0641 0.2473 0.067 Uiso 1 1 calc R . .
H10C H 1.2014 0.1059 0.1596 0.067 Uiso 1 1 calc R . .
C11 C 0.7332(3) 0.06829(8) -0.0084(3) 0.0346(6) Uani 1 1 d . . .
H11C H 0.6505 0.0811 0.0319 0.041 Uiso 1 1 calc R . .
H11D H 0.7190 0.0778 -0.1204 0.041 Uiso 1 1 calc R . .
C12 C 0.7065(4) 0.02501(9) -0.0133(3) 0.0480(7) Uani 1 1 d . . .
H12D H 0.6112 0.0185 -0.1046 0.072 Uiso 1 1 calc R . .
H12E H 0.6897 0.0164 0.0890 0.072 Uiso 1 1 calc R . .
H12F H 0.8012 0.0117 -0.0276 0.072 Uiso 1 1 calc R . .
N2 N 0.3394(2) 0.17095(6) 0.6497(2) 0.0259(4) Uani 1 1 d . B .
H2 H 0.4340 0.1846 0.6574 0.031 Uiso 1 1 calc R . .
C13 C 0.2936(3) 0.18127(8) 0.7986(3) 0.0342(6) Uani 1 1 d . . .
H13A H 0.1892 0.1687 0.7918 0.041 Uiso 1 1 calc R . .
H13B H 0.2787 0.2100 0.8013 0.041 Uiso 1 1 calc R . .
C14 C 0.4176(4) 0.16865(11) 0.9551(3) 0.0588(9) Uani 1 1 d . . .
H14A H 0.3793 0.1753 1.0479 0.088 Uiso 1 1 calc R . .
H14B H 0.5197 0.1822 0.9661 0.088 Uiso 1 1 calc R . .
H14C H 0.4343 0.1403 0.9528 0.088 Uiso 1 1 calc R . .
C15 C 0.3770(3) 0.12858(7) 0.6368(4) 0.0410(6) Uani 1 1 d . . .
H15A H 0.4730 0.1218 0.7289 0.049 Uiso 1 1 calc R . .
H15B H 0.4052 0.1245 0.5349 0.049 Uiso 1 1 calc R . .
C16 C 0.2416(3) 0.10088(8) 0.6376(4) 0.0474(8) Uani 1 1 d . . .
H16A H 0.2755 0.0739 0.6279 0.071 Uiso 1 1 calc R . .
H16B H 0.1464 0.1070 0.5456 0.071 Uiso 1 1 calc R . .
H16C H 0.2151 0.1039 0.7399 0.071 Uiso 1 1 calc R . .
C17 C 0.2149(4) 0.18636(10) 0.5010(3) 0.0480(8) Uani 1 1 d . . .
H17A H 0.1228 0.1679 0.4750 0.058 Uiso 0.70(4) 1 calc PR A 1
H17B H 0.1754 0.2115 0.5316 0.058 Uiso 0.70(4) 1 calc PR A 1
H17C H 0.2130 0.1687 0.4095 0.058 Uiso 0.30(4) 1 d PR A 2
H17D H 0.1085 0.1844 0.5190 0.058 Uiso 0.30(4) 1 d PR A 2
C181 C 0.2544(5) 0.19291(13) 0.3549(5) 0.0345(12) Uani 0.614(7) 1 d P B 1
H18A H 0.1595 0.2030 0.2710 0.052 Uiso 0.614(7) 1 calc PR B 1
H18B H 0.2888 0.1682 0.3177 0.052 Uiso 0.614(7) 1 calc PR B 1
H18C H 0.3421 0.2121 0.3749 0.052 Uiso 0.614(7) 1 calc PR B 1
C182 C 0.2338(8) 0.2235(2) 0.4564(10) 0.050(3) Uani 0.386(7) 1 d P B 2
H18D H 0.1451 0.2302 0.3590 0.075 Uiso 0.386(7) 1 calc PR B 2
H18E H 0.3366 0.2258 0.4323 0.075 Uiso 0.386(7) 1 calc PR B 2
H18F H 0.2333 0.2414 0.5453 0.075 Uiso 0.386(7) 1 calc PR B 2

loop_
_atom_site_aniso_label
_atom_site_aniso_U_11
_atom_site_aniso_U_22
_atom_site_aniso_U_33
_atom_site_aniso_U_23
_atom_site_aniso_U_13
_atom_site_aniso_U_12
Cu1 0.02009(15) 0.01345(14) 0.01895(13) -0.00042(9) 0.00728(10) -0.00098(9)
Cu2 0.01856(14) 0.01347(14) 0.01885(13) -0.00044(8) 0.00697(10) -0.00190(9)
O1 0.0202(7) 0.0152(7) 0.0215(7) -0.0007(5) 0.0050(6) -0.0039(6)
O2 0.0213(7) 0.0165(7) 0.0193(7) 0.0021(5) 0.0034(6) -0.0014(6)
O3 0.0248(8) 0.0169(7) 0.0215(7) -0.0004(6) 0.0010(6) 0.0020(6)
O4 0.0240(8) 0.0172(7) 0.0223(7) -0.0025(6) 0.0024(6) -0.0025(6)
O5 0.0213(8) 0.0192(7) 0.0242(7) -0.0034(6) 0.0092(6) -0.0053(6)
O6 0.0256(8) 0.0270(8) 0.0308(8) -0.0059(6) 0.0152(7) -0.0028(7)
O7 0.0229(8) 0.0204(7) 0.0263(7) -0.0034(6) 0.0120(6) -0.0056(6)
O8 0.0265(8) 0.0187(7) 0.0223(7) -0.0038(6) 0.0084(6) -0.0058(6)
O9 0.0198(7) 0.0177(7) 0.0215(7) 0.0055(5) 0.0067(6) 0.0015(6)
O10 0.0273(8) 0.0260(8) 0.0232(7) 0.0048(6) 0.0134(6) 0.0040(6)
O11 0.0216(7) 0.0167(7) 0.0235(7) -0.0044(5) 0.0083(6) -0.0045(6)
O12 0.0232(8) 0.0208(7) 0.0231(7) -0.0041(6) 0.0116(6) -0.0049(6)
C1 0.0156(9) 0.0173(10) 0.0171(9) 0.0000(7) 0.0086(8) -0.0008(7)
C2 0.0183(10) 0.0188(10) 0.0163(9) -0.0005(7) 0.0074(8) -0.0004(8)
C3 0.0182(10) 0.0157(9) 0.0197(9) 0.0013(7) 0.0048(8) -0.0007(8)
C4 0.0176(10) 0.0176(10) 0.0199(9) 0.0016(7) 0.0048(8) -0.0004(8)
C5 0.0193(10) 0.0162(10) 0.0162(9) 0.0016(7) 0.0040(8) -0.0025(8)
C6 0.0181(10) 0.0163(9) 0.0173(9) 0.0007(7) 0.0046(8) 0.0006(8)
N1 0.0307(10) 0.0260(10) 0.0190(8) 0.0054(7) 0.0064(8) -0.0044(8)
C7 0.0481(15) 0.0269(12) 0.0230(11) -0.0005(9) 0.0155(11) -0.0013(10)
C8 0.0607(18) 0.0220(12) 0.0333(12) 0.0034(9) 0.0232(12) 0.0023(11)
C9 0.0389(14) 0.0255(12) 0.0328(12) 0.0031(9) 0.0139(11) 0.0020(10)
C10 0.0343(15) 0.0398(16) 0.0604(18) 0.0107(13) 0.0141(13) -0.0022(12)
C11 0.0322(14) 0.0389(15) 0.0281(12) 0.0038(10) 0.0024(10) -0.0040(11)
C12 0.0534(17) 0.0486(18) 0.0336(14) 0.0052(12) 0.0002(12) -0.0191(14)
N2 0.0174(9) 0.0304(10) 0.0299(10) 0.0041(8) 0.0068(8) -0.0056(8)
C13 0.0331(13) 0.0366(14) 0.0357(13) -0.0031(10) 0.0147(11) -0.0094(11)
C14 0.058(2) 0.080(2) 0.0329(14) 0.0087(15) 0.0055(14) -0.0265(18)
C15 0.0252(13) 0.0336(14) 0.0682(19) -0.0047(13) 0.0202(13) -0.0004(10)
C16 0.0354(15) 0.0237(13) 0.090(2) -0.0063(13) 0.0289(16) -0.0033(11)
C17 0.0342(14) 0.062(2) 0.0369(14) 0.0201(13) -0.0054(12) -0.0199(14)
C181 0.027(2) 0.045(3) 0.030(2) 0.0057(17) 0.0058(17) -0.0071(18)
C182 0.027(4) 0.048(5) 0.063(5) 0.032(4) -0.003(3) -0.012(3)

loop_
_atom_type_symbol
_atom_type_description
_atom_type_scat_dispersion_real
_atom_type_scat_dispersion_imag
_atom_type_scat_source
C C 0.0033 0.0016 'International Tables Vol C Tables 4.2.6.8 and 6.1.1.4'
H H 0.0000 0.0000 'International Tables Vol C Tables 4.2.6.8 and 6.1.1.4'
N N 0.0061 0.0033 'International Tables Vol C Tables 4.2.6.8 and 6.1.1.4'
O O 0.0106 0.0060 'International Tables Vol C Tables 4.2.6.8 and 6.1.1.4'
Cu Cu 0.3201 1.2651 'International Tables Vol C Tables 4.2.6.8 and 6.1.1.4'

loop_
_geom_angle_atom_site_label_1
_geom_angle_atom_site_label_2
_geom_angle_atom_site_label_3
_geom_angle
_geom_angle_site_symmetry_1
_geom_angle_site_symmetry_3
O3 Cu1 O7 176.61(6) . .
O3 Cu1 O8 92.35(6) . 4_565
O7 Cu1 O8 90.94(6) . 4_565
O3 Cu1 O5 93.55(6) . .
O7 Cu1 O5 83.36(6) . .
O8 Cu1 O5 168.21(6) 4_565 .
O3 Cu1 O1 80.58(6) . .
O7 Cu1 O1 98.09(6) . .
O8 Cu1 O1 99.14(6) 4_565 .
O5 Cu1 O1 91.89(6) . .
O3 Cu1 O6 94.62(6) . 4_565
O7 Cu1 O6 86.82(6) . 4_565
O8 Cu1 O6 78.69(5) 4_565 4_565
O5 Cu1 O6 90.67(6) . 4_565
O1 Cu1 O6 174.69(5) . 4_565
O2 Cu2 O12 177.89(6) . 3_656
O2 Cu2 O9 92.12(6) . .
O12 Cu2 O9 89.84(6) 3_656 .
O2 Cu2 O11 93.88(6) . .
O12 Cu2 O11 84.10(6) 3_656 .
O9 Cu2 O11 172.10(6) . .
O2 Cu2 O4 80.35(6) . .
O12 Cu2 O4 100.34(6) 3_656 .
O9 Cu2 O4 93.12(6) . .
O11 Cu2 O4 92.94(6) . .
O2 Cu2 O10 93.70(6) . 3_756
O12 Cu2 O10 85.94(6) 3_656 3_756
O9 Cu2 O10 77.90(5) . 3_756
O11 Cu2 O10 96.58(6) . 3_756
O4 Cu2 O10 169.11(5) . 3_756
C1 O1 Cu1 107.38(12) . .
C1 O2 Cu2 116.12(12) . .
C2 O3 Cu1 116.52(13) . .
C2 O4 Cu2 107.24(12) . .
C4 O5 Cu1 111.56(12) . .
C4 O6 Cu1 105.57(13) . 4_566
C3 O7 Cu1 112.40(13) . .
C3 O8 Cu1 116.07(13) . 4_566
C5 O9 Cu2 117.15(12) . .
C5 O10 Cu2 106.88(12) . 3_756
C6 O11 Cu2 110.72(12) . .
C6 O12 Cu2 111.01(12) . 3_656
O1 C1 O2 125.54(19) . .
O1 C1 C2 117.80(16) . .
O2 C1 C2 116.66(16) . .
O4 C2 O3 125.90(19) . .
O4 C2 C1 118.08(17) . .
O3 C2 C1 116.01(16) . .
O8 C3 O7 125.13(19) . .
O8 C3 C4 118.28(18) . .
O7 C3 C4 116.59(17) . .
O6 C4 O5 125.57(19) . .
O6 C4 C3 119.81(18) . .
O5 C4 C3 114.62(17) . .
O10 C5 O9 125.06(18) . .
O10 C5 C5 119.1(2) . 3_756
O9 C5 C5 115.8(2) . 3_756
O11 C6 O12 126.57(18) . .
O11 C6 C6 116.8(2) . 3_656
O12 C6 C6 116.7(2) . 3_656
C9 N1 C11 112.92(18) . .
C9 N1 C7 113.90(18) . .
C11 N1 C7 110.58(19) . .
N1 C7 C8 114.24(18) . .
N1 C9 C10 113.3(2) . .
C12 C11 N1 113.1(2) . .
C13 N2 C15 114.4(2) . .
C13 N2 C17 109.8(2) . .
C15 N2 C17 113.2(2) . .
N2 C13 C14 113.2(2) . .
N2 C15 C16 114.6(2) . .
C182 C17 C181 61.1(4) . .
C182 C17 N2 117.0(4) . .
C181 C17 N2 120.4(3) . .

loop_
_geom_bond_atom_site_label_1
_geom_bond_atom_site_label_2
_geom_bond_distance
_geom_bond_site_symmetry_2
Cu1 O3 1.9562(15) .
Cu1 O7 1.9752(14) .
Cu1 O8 2.0026(15) 4_565
Cu1 O5 2.0057(14) .
Cu1 O1 2.2207(14) .
Cu1 O6 2.3210(15) 4_565
Cu2 O2 1.9557(14) .
Cu2 O12 1.9894(14) 3_656
Cu2 O9 1.9933(14) .
Cu2 O11 1.9979(15) .
Cu2 O4 2.2529(15) .
Cu2 O10 2.3110(15) 3_756
O1 C1 1.237(2) .
O2 C1 1.262(2) .
O3 C2 1.264(2) .
O4 C2 1.234(2) .
O5 C4 1.277(2) .
O6 C4 1.227(2) .
O6 Cu1 2.3210(15) 4_566
O7 C3 1.259(2) .
O8 C3 1.247(2) .
O8 Cu1 2.0027(15) 4_566
O9 C5 1.273(2) .
O10 C5 1.230(3) .
O10 Cu2 2.3110(15) 3_756
O11 C6 1.250(2) .
O12 C6 1.251(2) .
O12 Cu2 1.9894(14) 3_656
C1 C2 1.564(3) .
C3 C4 1.550(3) .
C5 C5 1.563(4) 3_756
C6 C6 1.546(4) 3_656
N1 C9 1.498(3) .
N1 C11 1.499(3) .
N1 C7 1.505(3) .
C7 C8 1.510(3) .
C9 C10 1.506(4) .
C11 C12 1.494(4) .
N2 C13 1.494(3) .
N2 C15 1.495(3) .
N2 C17 1.500(3) .
C13 C14 1.512(4) .
C15 C16 1.512(3) .
C17 C182 1.348(7) .
C17 C181 1.418(5) .
